data_7049539
loop_
_publ_author_name
'Arnold, Polly L.'
'Puig-Urrea, Laura'
'Wells, Jordann A. L.'
'Yuan, Dan'
'Cruickshank, Faye L.'
'Young, Rowan D.'

_publ_section_title
;
 Applications of boroxide ligands in supporting small molecule activation
 by U(iii) and U(iv) complexes.
;
_journal_issue 15
_journal_name_full 'Dalton transactions (Cambridge, England : 2003)'
_journal_page_first 4894
_journal_page_last 4905
_journal_paper_doi 10.1039/c8dt05051a
_journal_volume 48
_journal_year 2019
_chemical_formula_sum 'C48 H100 B N3 O Si6 U'
_chemical_formula_weight 1152.68
_space_group_crystal_system orthorhombic
_space_group_IT_number 61
_space_group_name_Hall '-P 2ac 2ab'
_space_group_name_H-M_alt 'P b c a'
_symmetry_space_group_name_Hall '-P 2ac 2ab'
_symmetry_space_group_name_H-M 'P b c a'
_atom_sites_solution_hydrogens geom
_audit_creation_method SHELXL-2014
_audit_update_record
;
2018-12-21 deposited with the CCDC.    2019-02-28 downloaded from the CCDC.
;
_cell_angle_alpha 90
_cell_angle_beta 90
_cell_angle_gamma 90
_cell_formula_units_Z 8
_cell_length_a 18.9897(2)
_cell_length_b 17.1462(2)
_cell_length_c 36.7532(4)
_cell_measurement_reflns_used 34926
_cell_measurement_temperature 293(2)
_cell_measurement_theta_max 26.0670
_cell_measurement_theta_min 3.1950
_cell_volume 11966.9(2)
_computing_structure_refinement 'SHELXL-2014 (Sheldrick, 2014)'
_diffrn_ambient_temperature 170
_diffrn_detector_area_resol_mean 16.1042
_diffrn_measured_fraction_theta_full 0.998
_diffrn_measured_fraction_theta_max 0.998
_diffrn_measurement_device_type 'Xcalibur, Eos'
_diffrn_radiation_type MoK\a
_diffrn_radiation_wavelength 0.71073
_diffrn_reflns_av_R_equivalents 0.0999
_diffrn_reflns_av_unetI/netI 0.0363
_diffrn_reflns_Laue_measured_fraction_full 0.998
_diffrn_reflns_Laue_measured_fraction_max 0.998
_diffrn_reflns_limit_h_max 22
_diffrn_reflns_limit_h_min -22
_diffrn_reflns_limit_k_max 20
_diffrn_reflns_limit_k_min -20
_diffrn_reflns_limit_l_max 44
_diffrn_reflns_limit_l_min -44
_diffrn_reflns_number 226405
_diffrn_reflns_point_group_measured_fraction_full 0.998
_diffrn_reflns_point_group_measured_fraction_max 0.998
_diffrn_reflns_theta_full 25.242
_diffrn_reflns_theta_max 25.348
_diffrn_reflns_theta_min 2.833
_diffrn_source 'fine-focus sealed X-ray tube'
_exptl_absorpt_coefficient_mu 2.866
_exptl_absorpt_correction_T_max 0.973
_exptl_absorpt_correction_T_min 0.938
_exptl_absorpt_correction_type analytical
_exptl_crystal_colour colourless
_exptl_crystal_density_diffrn 1.280
_exptl_crystal_description block
_exptl_crystal_F_000 4784
_exptl_crystal_size_max 0.270
_exptl_crystal_size_mid 0.160
_exptl_crystal_size_min 0.100
_refine_diff_density_max 0.753
_refine_diff_density_min -0.759
_refine_diff_density_rms 0.088
_refine_ls_extinction_method none
_refine_ls_goodness_of_fit_ref 1.055
_refine_ls_hydrogen_treatment constr
_refine_ls_matrix_type full
_refine_ls_number_parameters 571
_refine_ls_number_reflns 10934
_refine_ls_number_restraints 0
_refine_ls_restrained_S_all 1.055
_refine_ls_R_factor_all 0.0524
_refine_ls_R_factor_gt 0.0361
_refine_ls_shift/su_max 0.002
_refine_ls_shift/su_mean 0.000
_refine_ls_structure_factor_coef Fsqd
_refine_ls_weighting_details 'w=1/[\s^2^(Fo^2^)+(0.0211P)^2^+28.1040P] where P=(Fo^2^+2Fc^2^)/3'
_refine_ls_weighting_scheme calc
_refine_ls_wR_factor_gt 0.0669
_refine_ls_wR_factor_ref 0.0714
_reflns_Friedel_coverage 0.000
_reflns_number_gt 8715
_reflns_number_total 10934
_reflns_threshold_expression 'I > 2\s(I)'
_cod_data_source_file c8dt05051a2.cif
_cod_data_source_block P18083
_cod_depositor_comments 'Adding full bibliography for 7049530--7049539.cif.'
_cod_database_code 7049539
_shelx_space_group_comment
;
The symmetry employed for this shelxl refinement is uniquely defined
by the following loop, which should always be used as a source of
symmetry information in preference to the above space-group names.
They are only intended as comments.
;
_shelx_estimated_absorpt_t_min 0.512
_shelx_estimated_absorpt_t_max 0.763
_shelxl_version_number 2014-3

loop_
_space_group_symop_operation_xyz
'x, y, z'
'-x+1/2, -y, z+1/2'
'-x, y+1/2, -z+1/2'
'x+1/2, -y+1/2, -z'
'-x, -y, -z'
'x-1/2, y, -z-1/2'
'x, -y-1/2, z-1/2'
'-x-1/2, y-1/2, z'

loop_
_atom_site_label
_atom_site_type_symbol
_atom_site_fract_x
_atom_site_fract_y
_atom_site_fract_z
_atom_site_U_iso_or_equiv
_atom_site_adp_type
_atom_site_occupancy
_atom_site_site_symmetry_order
_atom_site_calc_flag
_atom_site_refinement_flags_posn
_atom_site_refinement_flags_adp
U1 U 0.58077(2) 0.95441(2) 0.14341(2) 0.01791(5) Uani 1 1 d . .
Si1 Si 0.59611(7) 0.97130(7) 0.05256(3) 0.0293(3) Uani 1 1 d . .
Si2 Si 0.73324(7) 0.92330(8) 0.08365(3) 0.0294(3) Uani 1 1 d . .
Si3 Si 0.71423(7) 0.97684(7) 0.20771(3) 0.0275(3) Uani 1 1 d . .
Si4 Si 0.62911(7) 0.83278(7) 0.21855(3) 0.0258(3) Uani 1 1 d . .
Si5 Si 0.48461(7) 1.07084(8) 0.19841(4) 0.0350(3) Uani 1 1 d . .
Si6 Si 0.56300(7) 1.16552(7) 0.14315(4) 0.0400(3) Uani 1 1 d . .
O1 O 0.49279(14) 0.88546(15) 0.12402(7) 0.0187(6) Uani 1 1 d . .
N1 N 0.64496(17) 0.9478(2) 0.09177(9) 0.0232(8) Uani 1 1 d . .
N2 N 0.64495(17) 0.91694(19) 0.19303(9) 0.0212(8) Uani 1 1 d . .
N3 N 0.54217(19) 1.0737(2) 0.16136(10) 0.0274(8) Uani 1 1 d . .
B1 B 0.4459(2) 0.8315(3) 0.11148(12) 0.0181(10) Uani 1 1 d . .
C1 C 0.4526(2) 0.7432(2) 0.12580(10) 0.0175(9) Uani 1 1 d . .
C2 C 0.5102(2) 0.6951(2) 0.11722(10) 0.0184(9) Uani 1 1 d . .
C3 C 0.5117(2) 0.6177(2) 0.12880(11) 0.0243(10) Uani 1 1 d . .
H3 H 0.5499 0.5867 0.1224 0.029 Uiso 1 1 calc R U
C4 C 0.4583(2) 0.5853(2) 0.14955(11) 0.0245(10) Uani 1 1 d . .
C5 C 0.4023(2) 0.6338(2) 0.15893(11) 0.0244(10) Uani 1 1 d . .
H5 H 0.3661 0.6137 0.1732 0.029 Uiso 1 1 calc R U
C6 C 0.3987(2) 0.7112(2) 0.14774(11) 0.0216(9) Uani 1 1 d . .
C7 C 0.5729(2) 0.7240(2) 0.09487(11) 0.0253(10) Uani 1 1 d . .
H7 H 0.5620 0.7768 0.0864 0.030 Uiso 1 1 calc R U
C8 C 0.5881(2) 0.6740(3) 0.06165(12) 0.0315(11) Uani 1 1 d . .
H8A H 0.6047 0.6237 0.0693 0.047 Uiso 1 1 calc R U
H8B H 0.6235 0.6988 0.0470 0.047 Uiso 1 1 calc R U
H8C H 0.5458 0.6679 0.0477 0.047 Uiso 1 1 calc R U
C9 C 0.6389(2) 0.7289(3) 0.11884(13) 0.0373(12) Uani 1 1 d . .
H9A H 0.6307 0.7650 0.1383 0.056 Uiso 1 1 calc R U
H9B H 0.6780 0.7464 0.1045 0.056 Uiso 1 1 calc R U
H9C H 0.6491 0.6783 0.1287 0.056 Uiso 1 1 calc R U
C10 C 0.4588(3) 0.5003(3) 0.16059(13) 0.0342(11) Uani 1 1 d . .
H10 H 0.4260 0.4946 0.1810 0.041 Uiso 1 1 calc R U
C11 C 0.5300(3) 0.4716(3) 0.17340(17) 0.0565(16) Uani 1 1 d . .
H11A H 0.5622 0.4707 0.1533 0.085 Uiso 1 1 calc R U
H11B H 0.5253 0.4200 0.1832 0.085 Uiso 1 1 calc R U
H11C H 0.5477 0.5060 0.1919 0.085 Uiso 1 1 calc R U
C12 C 0.4318(3) 0.4490(3) 0.12973(17) 0.0586(16) Uani 1 1 d . .
H12A H 0.3873 0.4685 0.1214 0.088 Uiso 1 1 calc R U
H12B H 0.4262 0.3965 0.1383 0.088 Uiso 1 1 calc R U
H12C H 0.4650 0.4497 0.1100 0.088 Uiso 1 1 calc R U
C13 C 0.3364(2) 0.7600(3) 0.16027(11) 0.0252(10) Uani 1 1 d . .
H13 H 0.3455 0.8138 0.1525 0.030 Uiso 1 1 calc R U
C14 C 0.3293(3) 0.7614(3) 0.20148(12) 0.0408(13) Uani 1 1 d . .
H14A H 0.3178 0.7101 0.2101 0.061 Uiso 1 1 calc R U
H14B H 0.2927 0.7971 0.2083 0.061 Uiso 1 1 calc R U
H14C H 0.3731 0.7779 0.2121 0.061 Uiso 1 1 calc R U
C15 C 0.2677(2) 0.7350(3) 0.14270(14) 0.0419(12) Uani 1 1 d . .
H15A H 0.2723 0.7373 0.1167 0.063 Uiso 1 1 calc R U
H15B H 0.2306 0.7692 0.1504 0.063 Uiso 1 1 calc R U
H15C H 0.2568 0.6826 0.1499 0.063 Uiso 1 1 calc R U
C16 C 0.3803(2) 0.8504(2) 0.08467(10) 0.0187(9) Uani 1 1 d . .
C17 C 0.3307(2) 0.9109(2) 0.09123(11) 0.0229(9) Uani 1 1 d . .
C18 C 0.2663(2) 0.9116(3) 0.07308(11) 0.0278(10) Uani 1 1 d . .
H18 H 0.2340 0.9505 0.0788 0.033 Uiso 1 1 calc R U
C19 C 0.2482(2) 0.8574(3) 0.04699(11) 0.0253(10) Uani 1 1 d . .
C20 C 0.2984(2) 0.8021(2) 0.03885(11) 0.0248(10) Uani 1 1 d . .
H20 H 0.2886 0.7662 0.0206 0.030 Uiso 1 1 calc R U
C21 C 0.3627(2) 0.7969(2) 0.05644(11) 0.0222(9) Uani 1 1 d . .
C22 C 0.3424(2) 0.9783(3) 0.11766(12) 0.0280(10) Uani 1 1 d . .
H22 H 0.3903 0.9740 0.1274 0.034 Uiso 1 1 calc R U
C23 C 0.2908(3) 0.9759(3) 0.14972(12) 0.0403(13) Uani 1 1 d . .
H23A H 0.2434 0.9758 0.1407 0.060 Uiso 1 1 calc R U
H23B H 0.2979 1.0209 0.1648 0.060 Uiso 1 1 calc R U
H23C H 0.2988 0.9295 0.1637 0.060 Uiso 1 1 calc R U
C24 C 0.3362(3) 1.0567(3) 0.09747(14) 0.0382(12) Uani 1 1 d . .
H24A H 0.3651 1.0556 0.0761 0.057 Uiso 1 1 calc R U
H24B H 0.3515 1.0981 0.1132 0.057 Uiso 1 1 calc R U
H24C H 0.2880 1.0653 0.0906 0.057 Uiso 1 1 calc R U
C25 C 0.1772(2) 0.8552(3) 0.02848(13) 0.0370(12) Uani 1 1 d . .
H25 H 0.1852 0.8377 0.0034 0.044 Uiso 1 1 calc R U
C26 C 0.1404(3) 0.9335(3) 0.02626(14) 0.0515(15) Uani 1 1 d . .
H26A H 0.1267 0.9498 0.0502 0.077 Uiso 1 1 calc R U
H26B H 0.0993 0.9288 0.0112 0.077 Uiso 1 1 calc R U
H26C H 0.1718 0.9714 0.0160 0.077 Uiso 1 1 calc R U
C27 C 0.1305(3) 0.7944(4) 0.04669(18) 0.0660(18) Uani 1 1 d . .
H27A H 0.1533 0.7445 0.0459 0.099 Uiso 1 1 calc R U
H27B H 0.0863 0.7915 0.0341 0.099 Uiso 1 1 calc R U
H27C H 0.1225 0.8090 0.0716 0.099 Uiso 1 1 calc R U
C28 C 0.4126(2) 0.7338(2) 0.04283(11) 0.0232(9) Uani 1 1 d . .
H28 H 0.4573 0.7402 0.0558 0.028 Uiso 1 1 calc R U
C29 C 0.3853(3) 0.6521(3) 0.05108(13) 0.0372(12) Uani 1 1 d . .
H29A H 0.3778 0.6468 0.0768 0.056 Uiso 1 1 calc R U
H29B H 0.4193 0.6142 0.0432 0.056 Uiso 1 1 calc R U
H29C H 0.3417 0.6438 0.0384 0.056 Uiso 1 1 calc R U
C30 C 0.4277(2) 0.7425(3) 0.00199(12) 0.0345(11) Uani 1 1 d . .
H30A H 0.3849 0.7353 -0.0115 0.052 Uiso 1 1 calc R U
H30B H 0.4615 0.7039 -0.0053 0.052 Uiso 1 1 calc R U
H30C H 0.4462 0.7936 -0.0027 0.052 Uiso 1 1 calc R U
C31 C 0.6430(3) 1.0366(3) 0.01981(13) 0.0443(13) Uani 1 1 d . .
H31A H 0.6581 1.0830 0.0322 0.066 Uiso 1 1 calc R U
H31B H 0.6118 1.0505 0.0003 0.066 Uiso 1 1 calc R U
H31C H 0.6833 1.0099 0.0101 0.066 Uiso 1 1 calc R U
C32 C 0.5668(3) 0.8847(3) 0.02608(12) 0.0431(13) Uani 1 1 d . .
H32A H 0.6062 0.8508 0.0219 0.065 Uiso 1 1 calc R U
H32B H 0.5478 0.9014 0.0032 0.065 Uiso 1 1 calc R U
H32C H 0.5312 0.8572 0.0395 0.065 Uiso 1 1 calc R U
C33 C 0.5136(2) 1.0235(3) 0.06621(13) 0.0387(12) Uani 1 1 d . .
H33A H 0.4752 0.9871 0.0671 0.058 Uiso 1 1 calc R U
H33B H 0.5033 1.0635 0.0487 0.058 Uiso 1 1 calc R U
H33C H 0.5200 1.0466 0.0898 0.058 Uiso 1 1 calc R U
C34 C 0.7749(2) 0.8729(3) 0.12323(13) 0.0362(12) Uani 1 1 d . .
H34A H 0.7388 0.8525 0.1389 0.054 Uiso 1 1 calc R U
H34B H 0.8033 0.9093 0.1365 0.054 Uiso 1 1 calc R U
H34C H 0.8039 0.8309 0.1146 0.054 Uiso 1 1 calc R U
C35 C 0.7896(3) 1.0107(3) 0.07418(14) 0.0439(13) Uani 1 1 d . .
H35A H 0.7748 1.0345 0.0518 0.066 Uiso 1 1 calc R U
H35B H 0.8379 0.9948 0.0722 0.066 Uiso 1 1 calc R U
H35C H 0.7849 1.0475 0.0937 0.066 Uiso 1 1 calc R U
C36 C 0.7449(3) 0.8560(3) 0.04367(13) 0.0461(13) Uani 1 1 d . .
H36A H 0.7190 0.8088 0.0478 0.069 Uiso 1 1 calc R U
H36B H 0.7940 0.8440 0.0407 0.069 Uiso 1 1 calc R U
H36C H 0.7277 0.8810 0.0221 0.069 Uiso 1 1 calc R U
C37 C 0.7338(3) 1.0500(3) 0.17126(12) 0.0388(12) Uani 1 1 d . .
H37A H 0.7280 1.0262 0.1478 0.058 Uiso 1 1 calc R U
H37B H 0.7814 1.0681 0.1738 0.058 Uiso 1 1 calc R U
H37C H 0.7021 1.0933 0.1735 0.058 Uiso 1 1 calc R U
C38 C 0.6987(3) 1.0372(3) 0.24913(14) 0.0498(14) Uani 1 1 d . .
H38A H 0.6678 1.0797 0.2432 0.075 Uiso 1 1 calc R U
H38B H 0.7428 1.0574 0.2578 0.075 Uiso 1 1 calc R U
H38C H 0.6775 1.0056 0.2677 0.075 Uiso 1 1 calc R U
C39 C 0.7970(2) 0.9225(3) 0.21867(14) 0.0423(13) Uani 1 1 d . .
H39A H 0.7914 0.8956 0.2414 0.063 Uiso 1 1 calc R U
H39B H 0.8355 0.9586 0.2205 0.063 Uiso 1 1 calc R U
H39C H 0.8066 0.8854 0.1997 0.063 Uiso 1 1 calc R U
C40 C 0.6214(3) 0.8553(3) 0.26809(12) 0.0439(13) Uani 1 1 d . .
H40A H 0.6653 0.8760 0.2768 0.066 Uiso 1 1 calc R U
H40B H 0.6103 0.8085 0.2812 0.066 Uiso 1 1 calc R U
H40C H 0.5847 0.8930 0.2718 0.066 Uiso 1 1 calc R U
C41 C 0.6993(3) 0.7568(3) 0.21378(13) 0.0400(12) Uani 1 1 d . .
H41A H 0.7104 0.7499 0.1885 0.060 Uiso 1 1 calc R U
H41B H 0.6828 0.7084 0.2238 0.060 Uiso 1 1 calc R U
H41C H 0.7407 0.7733 0.2266 0.060 Uiso 1 1 calc R U
C42 C 0.5444(3) 0.7859(3) 0.20473(13) 0.0373(12) Uani 1 1 d . .
H42A H 0.5070 0.8048 0.2199 0.056 Uiso 1 1 calc R U
H42B H 0.5483 0.7304 0.2074 0.056 Uiso 1 1 calc R U
H42C H 0.5344 0.7985 0.1798 0.056 Uiso 1 1 calc R U
C43 C 0.4558(3) 0.9672(3) 0.20577(12) 0.0383(12) Uani 1 1 d . .
H43A H 0.4390 0.9458 0.1832 0.057 Uiso 1 1 calc R U
H43B H 0.4188 0.9659 0.2235 0.057 Uiso 1 1 calc R U
H43C H 0.4950 0.9369 0.2143 0.057 Uiso 1 1 calc R U
C44 C 0.5224(3) 1.1002(4) 0.24323(14) 0.0606(17) Uani 1 1 d . .
H44A H 0.5526 1.0595 0.2521 0.091 Uiso 1 1 calc R U
H44B H 0.4850 1.1090 0.2603 0.091 Uiso 1 1 calc R U
H44C H 0.5492 1.1473 0.2403 0.091 Uiso 1 1 calc R U
C45 C 0.4046(3) 1.1332(3) 0.19258(16) 0.0535(15) Uani 1 1 d . .
H45A H 0.4180 1.1872 0.1932 0.080 Uiso 1 1 calc R U
H45B H 0.3719 1.1227 0.2119 0.080 Uiso 1 1 calc R U
H45C H 0.3828 1.1217 0.1696 0.080 Uiso 1 1 calc R U
C46 C 0.5905(3) 1.2354(3) 0.17924(16) 0.0578(16) Uani 1 1 d . .
H46A H 0.5514 1.2456 0.1951 0.087 Uiso 1 1 calc R U
H46B H 0.6056 1.2833 0.1682 0.087 Uiso 1 1 calc R U
H46C H 0.6285 1.2134 0.1930 0.087 Uiso 1 1 calc R U
C47 C 0.6372(3) 1.1596(3) 0.10943(14) 0.0465(14) Uani 1 1 d . .
H47A H 0.6808 1.1712 0.1214 0.070 Uiso 1 1 calc R U
H47B H 0.6294 1.1967 0.0903 0.070 Uiso 1 1 calc R U
H47C H 0.6392 1.1080 0.0994 0.070 Uiso 1 1 calc R U
C48 C 0.4879(3) 1.2129(3) 0.11878(19) 0.0683(19) Uani 1 1 d . .
H48A H 0.4659 1.1755 0.1030 0.102 Uiso 1 1 calc R U
H48B H 0.5052 1.2559 0.1046 0.102 Uiso 1 1 calc R U
H48C H 0.4542 1.2315 0.1362 0.102 Uiso 1 1 calc R U

loop_
_atom_site_aniso_label
_atom_site_aniso_U_11
_atom_site_aniso_U_22
_atom_site_aniso_U_33
_atom_site_aniso_U_23
_atom_site_aniso_U_13
_atom_site_aniso_U_12
U1 0.01873(8) 0.01624(8) 0.01875(8) -0.00130(7) -0.00157(7) -0.00067(7)
Si1 0.0370(8) 0.0285(7) 0.0225(6) 0.0059(5) -0.0027(5) -0.0065(6)
Si2 0.0266(7) 0.0332(7) 0.0284(7) -0.0040(5) 0.0069(5) -0.0047(6)
Si3 0.0271(7) 0.0301(7) 0.0251(7) -0.0019(5) -0.0043(5) -0.0011(5)
Si4 0.0348(7) 0.0210(6) 0.0214(6) 0.0009(5) -0.0029(5) 0.0029(5)
Si5 0.0340(8) 0.0339(8) 0.0373(8) -0.0163(6) -0.0039(6) 0.0083(6)
Si6 0.0427(8) 0.0147(6) 0.0626(9) -0.0019(6) -0.0105(7) 0.0041(5)
O1 0.0195(15) 0.0190(15) 0.0177(14) -0.0005(12) 0.0006(12) -0.0024(12)
N1 0.0252(19) 0.025(2) 0.0193(18) 0.0009(15) 0.0044(15) -0.0005(16)
N2 0.024(2) 0.0218(19) 0.0174(18) 0.0010(14) -0.0004(15) 0.0042(15)
N3 0.032(2) 0.0182(19) 0.032(2) -0.0045(16) -0.0066(17) 0.0037(16)
B1 0.017(2) 0.020(2) 0.017(2) -0.0051(19) 0.0124(19) 0.0002(19)
C1 0.019(2) 0.019(2) 0.014(2) -0.0027(16) -0.0026(17) -0.0028(17)
C2 0.022(2) 0.019(2) 0.014(2) -0.0021(16) -0.0004(17) -0.0020(17)
C3 0.025(2) 0.024(2) 0.024(2) -0.0022(18) 0.0032(19) 0.0065(19)
C4 0.031(3) 0.018(2) 0.024(2) 0.0013(18) -0.0032(19) 0.0004(19)
C5 0.025(2) 0.027(2) 0.022(2) 0.0015(19) 0.0054(18) -0.0057(19)
C6 0.023(2) 0.021(2) 0.020(2) -0.0056(18) -0.0020(18) -0.0033(17)
C7 0.025(2) 0.023(2) 0.028(2) 0.0017(18) 0.0065(19) 0.0018(19)
C8 0.031(3) 0.032(3) 0.032(3) 0.001(2) 0.010(2) 0.006(2)
C9 0.023(3) 0.053(3) 0.036(3) -0.003(2) 0.007(2) -0.006(2)
C10 0.040(3) 0.024(3) 0.038(3) 0.008(2) 0.004(2) 0.002(2)
C11 0.055(4) 0.041(4) 0.074(4) 0.023(3) -0.002(3) 0.011(3)
C12 0.075(4) 0.027(3) 0.074(4) -0.004(3) -0.009(3) -0.002(3)
C13 0.024(2) 0.023(2) 0.029(2) 0.0002(19) 0.0092(19) -0.0010(19)
C14 0.046(3) 0.043(3) 0.034(3) -0.008(2) 0.014(2) 0.009(2)
C15 0.024(3) 0.053(3) 0.049(3) -0.003(3) 0.002(2) 0.003(2)
C16 0.016(2) 0.019(2) 0.021(2) 0.0002(17) 0.0022(17) -0.0034(17)
C17 0.024(2) 0.023(2) 0.021(2) -0.0015(18) 0.0006(18) -0.0009(18)
C18 0.021(2) 0.035(3) 0.027(2) 0.000(2) -0.0037(19) 0.006(2)
C19 0.019(2) 0.033(3) 0.023(2) 0.0024(19) -0.0020(18) -0.002(2)
C20 0.028(2) 0.025(2) 0.021(2) -0.0047(18) -0.0017(19) -0.0038(19)
C21 0.021(2) 0.024(2) 0.022(2) 0.0010(18) 0.0015(18) -0.0034(18)
C22 0.020(2) 0.027(3) 0.038(3) -0.010(2) -0.006(2) 0.0046(18)
C23 0.046(3) 0.040(3) 0.035(3) -0.015(2) 0.003(2) 0.009(2)
C24 0.039(3) 0.024(3) 0.052(3) -0.010(2) -0.005(2) 0.005(2)
C25 0.027(3) 0.052(3) 0.032(3) -0.010(2) -0.009(2) 0.005(2)
C26 0.038(3) 0.079(4) 0.038(3) -0.007(3) -0.013(2) 0.015(3)
C27 0.032(3) 0.078(5) 0.088(5) 0.005(4) -0.019(3) -0.014(3)
C28 0.020(2) 0.025(2) 0.024(2) -0.0071(18) -0.0038(18) -0.0017(19)
C29 0.043(3) 0.026(3) 0.043(3) -0.008(2) -0.005(2) 0.000(2)
C30 0.032(3) 0.044(3) 0.027(2) -0.011(2) 0.000(2) 0.000(2)
C31 0.058(3) 0.043(3) 0.032(3) 0.014(2) 0.004(2) -0.009(3)
C32 0.060(4) 0.044(3) 0.025(3) -0.001(2) -0.012(2) -0.009(3)
C33 0.035(3) 0.044(3) 0.037(3) 0.010(2) -0.011(2) 0.001(2)
C34 0.025(3) 0.039(3) 0.045(3) -0.006(2) -0.001(2) 0.003(2)
C35 0.037(3) 0.054(3) 0.041(3) -0.001(3) 0.010(2) -0.019(3)
C36 0.043(3) 0.053(3) 0.042(3) -0.013(3) 0.012(3) -0.001(3)
C37 0.044(3) 0.032(3) 0.041(3) 0.001(2) -0.002(2) -0.009(2)
C38 0.052(3) 0.054(4) 0.044(3) -0.017(3) -0.005(3) -0.013(3)
C39 0.030(3) 0.052(3) 0.045(3) 0.010(3) -0.011(2) -0.003(2)
C40 0.069(4) 0.035(3) 0.028(3) 0.003(2) -0.001(3) -0.002(3)
C41 0.048(3) 0.029(3) 0.043(3) 0.001(2) -0.011(2) 0.010(2)
C42 0.046(3) 0.024(3) 0.042(3) 0.000(2) 0.002(2) -0.002(2)
C43 0.036(3) 0.049(3) 0.029(3) -0.002(2) 0.010(2) 0.005(2)
C44 0.060(4) 0.077(5) 0.045(4) -0.032(3) -0.005(3) 0.008(3)
C45 0.043(3) 0.045(3) 0.073(4) -0.020(3) 0.000(3) 0.015(3)
C46 0.065(4) 0.030(3) 0.079(4) -0.014(3) 0.002(3) -0.010(3)
C47 0.058(4) 0.029(3) 0.052(3) 0.011(2) -0.005(3) -0.008(3)
C48 0.061(4) 0.028(3) 0.116(6) 0.018(3) -0.018(4) 0.006(3)

loop_
_atom_type_symbol
_atom_type_description
_atom_type_scat_dispersion_real
_atom_type_scat_dispersion_imag
_atom_type_scat_source
C C 0.0033 0.0016 'International Tables Vol C Tables 4.2.6.8 and 6.1.1.4'
H H 0.0000 0.0000 'International Tables Vol C Tables 4.2.6.8 and 6.1.1.4'
B B 0.0013 0.0007 'International Tables Vol C Tables 4.2.6.8 and 6.1.1.4'
O O 0.0106 0.0060 'International Tables Vol C Tables 4.2.6.8 and 6.1.1.4'
N N 0.0061 0.0033 'International Tables Vol C Tables 4.2.6.8 and 6.1.1.4'
Si Si 0.0817 0.0704 'International Tables Vol C Tables 4.2.6.8 and 6.1.1.4'
U U -9.6767 9.6646 'International Tables Vol C Tables 4.2.6.8 and 6.1.1.4'

loop_
_geom_angle_atom_site_label_1
_geom_angle_atom_site_label_2
_geom_angle_atom_site_label_3
_geom_angle
O1 U1 N1 96.44(11)
O1 U1 N3 109.77(11)
N1 U1 N3 117.61(13)
O1 U1 N2 121.34(11)
N1 U1 N2 111.63(12)
N3 U1 N2 101.17(12)
O1 U1 Si1 77.71(7)
N1 U1 Si1 28.78(9)
N3 U1 Si1 103.81(9)
N2 U1 Si1 140.35(8)
O1 U1 Si5 95.89(7)
N1 U1 Si5 145.53(9)
N3 U1 Si5 28.26(10)
N2 U1 Si5 88.68(8)
Si1 U1 Si5 126.15(3)
N1 Si1 C32 113.8(2)
N1 Si1 C31 114.4(2)
C32 Si1 C31 106.5(2)
N1 Si1 C33 109.33(19)
C32 Si1 C33 105.7(2)
C31 Si1 C33 106.5(2)
N1 Si1 U1 38.14(11)
C32 Si1 U1 115.13(16)
C31 Si1 U1 137.01(17)
C33 Si1 U1 72.72(15)
N1 Si2 C34 112.52(19)
N1 Si2 C35 112.7(2)
C34 Si2 C35 105.8(2)
N1 Si2 C36 113.1(2)
C34 Si2 C36 105.9(2)
C35 Si2 C36 106.1(2)
N2 Si3 C38 117.2(2)
N2 Si3 C39 113.9(2)
C38 Si3 C39 103.5(2)
N2 Si3 C37 108.75(19)
C38 Si3 C37 104.1(2)
C39 Si3 C37 108.7(2)
N2 Si4 C40 111.5(2)
N2 Si4 C42 110.96(19)
C40 Si4 C42 106.6(2)
N2 Si4 C41 113.7(2)
C40 Si4 C41 106.9(2)
C42 Si4 C41 106.8(2)
N3 Si5 C44 116.1(2)
N3 Si5 C45 113.8(2)
C44 Si5 C45 105.0(3)
N3 Si5 C43 108.72(19)
C44 Si5 C43 103.9(3)
C45 Si5 C43 108.7(2)
N3 Si5 U1 37.98(12)
C44 Si5 U1 118.67(19)
C45 Si5 U1 135.13(18)
C43 Si5 U1 71.60(14)
N3 Si6 C46 111.6(2)
N3 Si6 C48 113.6(2)
C46 Si6 C48 106.0(3)
N3 Si6 C47 111.9(2)
C46 Si6 C47 107.1(3)
C48 Si6 C47 106.2(3)
B1 O1 U1 169.8(3)
Si2 N1 Si1 114.79(18)
Si2 N1 U1 132.13(18)
Si1 N1 U1 113.08(17)
Si4 N2 Si3 116.60(19)
Si4 N2 U1 124.66(18)
Si3 N2 U1 118.73(17)
Si5 N3 Si6 117.6(2)
Si5 N3 U1 113.76(18)
Si6 N3 U1 128.6(2)
O1 B1 C1 118.4(4)
O1 B1 C16 124.8(4)
C1 B1 C16 116.7(3)
C2 C1 C6 117.6(4)
C2 C1 B1 122.8(3)
C6 C1 B1 119.6(3)
C3 C2 C1 120.4(4)
C3 C2 C7 117.2(4)
C1 C2 C7 122.4(4)
C4 C3 C2 122.4(4)
C3 C4 C5 117.1(4)
C3 C4 C10 122.0(4)
C5 C4 C10 120.9(4)
C6 C5 C4 122.3(4)
C5 C6 C1 120.2(4)
C5 C6 C13 118.3(4)
C1 C6 C13 121.5(4)
C8 C7 C2 113.4(4)
C8 C7 C9 109.7(4)
C2 C7 C9 110.2(3)
C4 C10 C11 113.7(4)
C4 C10 C12 110.7(4)
C11 C10 C12 110.1(4)
C15 C13 C6 112.6(4)
C15 C13 C14 110.7(4)
C6 C13 C14 112.3(4)
C17 C16 C21 116.0(4)
C17 C16 B1 123.5(3)
C21 C16 B1 119.6(3)
C18 C17 C16 120.4(4)
C18 C17 C22 115.3(4)
C16 C17 C22 124.3(4)
C19 C18 C17 123.1(4)
C20 C19 C18 116.3(4)
C20 C19 C25 120.2(4)
C18 C19 C25 123.5(4)
C19 C20 C21 123.6(4)
C20 C21 C16 120.4(4)
C20 C21 C28 116.2(4)
C16 C21 C28 123.4(4)
C17 C22 C23 112.1(4)
C17 C22 C24 110.1(4)
C23 C22 C24 110.2(4)
C19 C25 C26 114.5(4)
C19 C25 C27 109.8(4)
C26 C25 C27 111.1(4)
C21 C28 C29 112.1(4)
C21 C28 C30 111.7(4)
C29 C28 C30 110.3(4)

loop_
_geom_bond_atom_site_label_1
_geom_bond_atom_site_label_2
_geom_bond_distance
U1 O1 2.167(3)
U1 N1 2.259(3)
U1 N3 2.271(3)
U1 N2 2.286(3)
U1 Si1 3.3644(12)
U1 Si5 3.3770(13)
Si1 N1 1.760(3)
Si1 C32 1.860(5)
Si1 C31 1.870(5)
Si1 C33 1.873(5)
Si2 N1 1.754(4)
Si2 C34 1.868(5)
Si2 C35 1.874(5)
Si2 C36 1.881(5)
Si3 N2 1.754(4)
Si3 C38 1.865(5)
Si3 C39 1.871(5)
Si3 C37 1.873(5)
Si4 N2 1.747(3)
Si4 C40 1.867(5)
Si4 C42 1.869(5)
Si4 C41 1.872(5)
Si5 N3 1.747(4)
Si5 C44 1.867(5)
Si5 C45 1.870(5)
Si5 C43 1.879(5)
Si6 N3 1.756(4)
Si6 C46 1.862(5)
Si6 C48 1.869(6)
Si6 C47 1.879(5)
O1 B1 1.365(5)
B1 C1 1.608(6)
B1 C16 1.621(6)
C1 C2 1.405(5)
C1 C6 1.414(6)
C2 C3 1.394(6)
C2 C7 1.530(5)
C3 C4 1.384(6)
C4 C5 1.394(6)
C4 C10 1.512(6)
C5 C6 1.391(6)
C6 C13 1.520(6)
C7 C8 1.519(6)
C7 C9 1.533(6)
C10 C11 1.514(7)
C10 C12 1.524(7)
C13 C15 1.518(6)
C13 C14 1.521(6)
C16 C17 1.422(6)
C16 C21 1.425(5)
C17 C18 1.393(6)
C17 C22 1.526(6)
C18 C19 1.379(6)
C19 C20 1.377(6)
C19 C25 1.510(6)
C20 C21 1.384(6)
C21 C28 1.522(6)
C22 C23 1.533(6)
C22 C24 1.541(6)
C25 C26 1.516(7)
C25 C27 1.524(7)
C28 C29 1.525(6)
C28 C30 1.535(6)
